data_1000486
loop_
_publ_author_name
'Le Meins, J.-M.'
'Hemon-Ribaud, A.'
'Courbion, G.'

_publ_section_title
;
 Synthesis and crystal structure of two fluorophosphated compounds with
 different infinite sheets: Sr~2~Ga(HPO~4~)(PO~4~)F~2~ and
 Sr~2~Fe~2~(HPO~4~)(PO~4~)~2~F~2~
;
_journal_coden_ASTM EJSCE5
_journal_issue 2
_journal_name_full
;
 European Journal of Solid State and Inorganic Chemistry
;
_journal_page_first 117
_journal_page_last 132
_journal_paper_doi 10.1016/S0992-4361(98)80191-4
_journal_volume 35
_journal_year 1998
_chemical_formula_structural 'Sr2 Ga (H P O4) (P O4) F2'
_chemical_formula_sum 'F2 Ga H O8 P2 Sr2'
_chemical_name_systematic
;
Distrontium gallium hydrogenphosphate(V) phosphate(V) difluoride
;
_space_group_IT_number 14
_symmetry_cell_setting monoclinic
_symmetry_Int_Tables_number 14
_symmetry_space_group_name_Hall '-P 2yn'
_symmetry_space_group_name_H-M 'P 1 21/n 1'
_cell_angle_alpha 90
_cell_angle_beta 108.02(1)
_cell_angle_gamma 90
_cell_formula_units_Z 4
_cell_length_a 8.257(1)
_cell_length_b 7.205(1)
_cell_length_c 13.596(2)
_cell_volume 769.2
_refine_ls_R_factor_all 0.038
_cod_original_formula_sum 'H F2 Ga O8 P2 Sr2'
_cod_database_code 1000486

loop_
_symmetry_equiv_pos_as_xyz
x,y,z
1/2+x,1/2-y,1/2+z
-x,-y,-z
1/2-x,1/2+y,1/2-z

loop_
_atom_site_label
_atom_site_type_symbol
_atom_site_symmetry_multiplicity
_atom_site_Wyckoff_symbol
_atom_site_fract_x
_atom_site_fract_y
_atom_site_fract_z
_atom_site_occupancy
_atom_site_attached_hydrogens
_atom_site_calc_flag
Sr1 Sr2+ 4 e 0.2025(1) 0.1710(1) 0.0773(1) 1. 0 d
Sr2 Sr2+ 4 e 0.2197(1) 0.1687(1) 0.5514(1) 1. 0 d
Ga1 Ga3+ 4 e 0.0205(1) 0.0054(1) 0.2908(1) 1. 0 d
P1 P5+ 4 e 0.4071(1) 0.1988(1) 0.3695(1) 1. 0 d
P2 P5+ 4 e 0.3557(1) 0.1150(1) 0.8463(1) 1. 0 d
O1 O2- 4 e 0.2595(4) 0.0605(4) 0.3591(2) 1. 0 d
O2 O2- 4 e 0.3993(4) 0.3399(4) 0.4526(2) 1. 0 d
O3 O2- 4 e -0.0031(4) 0.5102(5) 0.3208(2) 1. 0 d
O4 O2- 4 e 0.3128(4) 0.0306(4) -0.0638(2) 1. 0 d
O5 O2- 4 e 0.3826(4) 0.2973(4) 0.2650(2) 1. 0 d
O6 O2- 4 e 0.2045(4) 0.1160(4) 0.7460(2) 1. 0 d
O7 O2- 4 e -0.0773(4) 0.5970(5) 0.0950(3) 1. 0 d
O8 O2- 4 e -0.0580(4) 0.1950(4) 0.3715(2) 1. 0 d
F1 F1- 4 e 0.4426(3) 0.3714(3) 0.0787(2) 1. 0 d
F2 F1- 4 e -0.0099(3) 0.1653(4) 0.1785(2) 1. 0 d
H1 H1+ 4 e -1. -1. -1. 1. 0 dum

loop_
_atom_type_symbol
_atom_type_oxidation_number
Sr2+ 2.000
Ga3+ 3.000
P5+ 5.000
O2- -2.000
F1- -1.000
H1+ 1.000
